data_2236366
loop_
_publ_author_name
'Sughanya, V.'
'Sureshbabu, N.'

_publ_section_title
;
 2,2'-[(3-Bromo-4-hydroxy-5-methoxyphenyl)methylidene]bis(3-hydroxy-5,5-dimethylcyclohex-2-en-1-one)
;
_journal_coeditor_code IM2397
_journal_issue 10
_journal_name_full 'Acta Crystallographica Section E'
_journal_page_first o2875
_journal_page_last o2876
_journal_paper_doi 10.1107/S1600536812037853
_journal_volume 68
_journal_year 2012
_chemical_formula_iupac 'C24 H29 Br O6'
_chemical_formula_moiety 'C24 H29 Br O6'
_chemical_formula_sum 'C24 H29 Br O6'
_chemical_formula_weight 493.38
_chemical_melting_point 491
_chemical_name_systematic
;
2,2'-[(3-Bromo-4-hydroxy-5-methoxyphenyl)methylidene]bis(3-
hydroxy-5,5-dimethylcyclohex-2-en-1-one)
;
_space_group_IT_number 14
_symmetry_cell_setting monoclinic
_symmetry_space_group_name_Hall '-P 2ybc'
_symmetry_space_group_name_H-M 'P 1 21/c 1'
_atom_sites_solution_hydrogens geom
_atom_sites_solution_primary direct
_atom_sites_solution_secondary difmap
_audit_creation_method SHELXL-97
_cell_angle_alpha 90.00
_cell_angle_beta 118.3650(10)
_cell_angle_gamma 90.00
_cell_formula_units_Z 4
_cell_length_a 11.7479(4)
_cell_length_b 19.3706(6)
_cell_length_c 11.5958(4)
_cell_measurement_reflns_used 7579
_cell_measurement_temperature 296(2)
_cell_measurement_theta_max 25.37
_cell_measurement_theta_min 2.102
_cell_volume 2321.97(14)
_computing_cell_refinement 'APEX2 and SAINT (Bruker, 2004)'
_computing_data_collection 'APEX2 (Bruker, 2004)'
_computing_data_reduction 'SAINT and XPREP (Bruker, 2004)'
_computing_molecular_graphics 'ORTEP-3 (Farrugia, 1997) and Mercury (Macrae <i>et al.</i>, 2008)'
_computing_publication_material 'SHELXL97 (Sheldrick, 2008)'
_computing_structure_refinement 'SHELXL97 (Sheldrick, 2008)'
_computing_structure_solution 'SIR92 (Altomare <i>et al.</i>, 1993)'
_diffrn_ambient_temperature 296(2)
_diffrn_measured_fraction_theta_full 1.000
_diffrn_measured_fraction_theta_max 1.000
_diffrn_measurement_device_type 'Bruker Kappa APEXII CCD'
_diffrn_measurement_method '\w and \f scan'
_diffrn_radiation_monochromator graphite
_diffrn_radiation_source 'fine-focus sealed tube'
_diffrn_radiation_type MoK\a
_diffrn_radiation_wavelength 0.71073
_diffrn_reflns_av_R_equivalents 0.0307
_diffrn_reflns_av_sigmaI/netI 0.0246
_diffrn_reflns_limit_h_max 14
_diffrn_reflns_limit_h_min -14
_diffrn_reflns_limit_k_max 19
_diffrn_reflns_limit_k_min -23
_diffrn_reflns_limit_l_max 13
_diffrn_reflns_limit_l_min -14
_diffrn_reflns_number 22187
_diffrn_reflns_theta_full 25.49
_diffrn_reflns_theta_max 25.49
_diffrn_reflns_theta_min 2.10
_exptl_absorpt_coefficient_mu 1.807
_exptl_absorpt_correction_T_max 0.7645
_exptl_absorpt_correction_T_min 0.6043
_exptl_absorpt_correction_type multi-scan
_exptl_absorpt_process_details '(SADABS; Bruker, 2004)'
_exptl_crystal_colour yellow
_exptl_crystal_density_diffrn 1.411
_exptl_crystal_density_method 'not measured'
_exptl_crystal_description block
_exptl_crystal_F_000 1024
_exptl_crystal_size_max 0.30
_exptl_crystal_size_mid 0.20
_exptl_crystal_size_min 0.20
_refine_diff_density_max 0.370
_refine_diff_density_min -0.506
_refine_ls_extinction_method none
_refine_ls_goodness_of_fit_ref 1.035
_refine_ls_hydrogen_treatment constr
_refine_ls_matrix_type full
_refine_ls_number_parameters 285
_refine_ls_number_reflns 4313
_refine_ls_number_restraints 0
_refine_ls_restrained_S_all 1.035
_refine_ls_R_factor_all 0.0509
_refine_ls_R_factor_gt 0.0346
_refine_ls_shift/su_max 0.002
_refine_ls_shift/su_mean 0.000
_refine_ls_structure_factor_coef Fsqd
_refine_ls_weighting_details 'calc w=1/[\s^2^(Fo^2^)+(0.0471P)^2^+1.1375P] where P=(Fo^2^+2Fc^2^)/3'
_refine_ls_weighting_scheme calc
_refine_ls_wR_factor_gt 0.0869
_refine_ls_wR_factor_ref 0.0949
_reflns_number_gt 3395
_reflns_number_total 4313
_reflns_threshold_expression I>2sigma(I)
_cod_data_source_file im2397.cif
_cod_data_source_block I
_cod_original_cell_volume 2321.97(13)
_cod_original_sg_symbol_H-M 'P 21/c'
_cod_database_code 2236366
_cod_database_fobs_code 2236366

loop_
_symmetry_equiv_pos_as_xyz
'x, y, z'
'-x, y+1/2, -z+1/2'
'-x, -y, -z'
'x, -y-1/2, z-1/2'

loop_
_atom_site_type_symbol
_atom_site_label
_atom_site_fract_x
_atom_site_fract_y
_atom_site_fract_z
_atom_site_U_iso_or_equiv
_atom_site_adp_type
_atom_site_calc_flag
_atom_site_refinement_flags
_atom_site_occupancy
_atom_site_symmetry_multiplicity
C C1 1.2613(3) 0.26315(17) 0.2601(3) 0.0659(9) Uani d . 1 1
H H1A 1.2246 0.3011 0.2005 0.099 Uiso calc R 1 1
H H1B 1.2871 0.2277 0.2194 0.099 Uiso calc R 1 1
H H1C 1.3354 0.2788 0.3383 0.099 Uiso calc R 1 1
C C2 1.1247(3) 0.28939(14) 0.3665(3) 0.0577(7) Uani d . 1 1
H H2A 1.0575 0.2722 0.3835 0.087 Uiso calc R 1 1
H H2B 1.0948 0.3300 0.3128 0.087 Uiso calc R 1 1
H H2C 1.1994 0.3007 0.4479 0.087 Uiso calc R 1 1
C C3 1.1605(2) 0.23420(13) 0.2953(2) 0.0417(6) Uani d . 1 1
C C4 1.0407(2) 0.21187(13) 0.1703(2) 0.0397(5) Uani d . 1 1
H H4A 0.9988 0.2525 0.1187 0.048 Uiso calc R 1 1
H H4B 1.0674 0.1831 0.1190 0.048 Uiso calc R 1 1
C C5 0.9453(2) 0.17286(11) 0.1961(2) 0.0328(5) Uani d . 1 1
C C6 0.98674(19) 0.12637(11) 0.3011(2) 0.0306(5) Uani d . 1 1
C C7 1.1163(2) 0.12824(11) 0.3968(2) 0.0346(5) Uani d . 1 1
C C8 1.2146(2) 0.17062(13) 0.3816(2) 0.0407(6) Uani d . 1 1
H H8A 1.2567 0.1417 0.3448 0.049 Uiso calc R 1 1
H H8B 1.2801 0.1853 0.4678 0.049 Uiso calc R 1 1
C C9 0.89559(19) 0.07694(11) 0.3184(2) 0.0303(5) Uani d . 1 1
H H9 0.9536 0.0432 0.3824 0.036 Uiso calc R 1 1
C C10 0.8246(2) 0.10924(11) 0.3857(2) 0.0310(5) Uani d . 1 1
C C11 0.7081(2) 0.14463(11) 0.3181(2) 0.0341(5) Uani d . 1 1
C C12 0.6363(2) 0.17136(13) 0.3861(3) 0.0460(6) Uani d . 1 1
H H12A 0.5443 0.1697 0.3257 0.055 Uiso calc R 1 1
H H12B 0.6597 0.2193 0.4093 0.055 Uiso calc R 1 1
C C13 0.6627(2) 0.13151(14) 0.5090(3) 0.0468(6) Uani d . 1 1
C C14 0.8083(2) 0.12723(14) 0.5938(2) 0.0449(6) Uani d . 1 1
H H14A 0.8404 0.1723 0.6321 0.054 Uiso calc R 1 1
H H14B 0.8274 0.0952 0.6651 0.054 Uiso calc R 1 1
C C15 0.8790(2) 0.10448(12) 0.5219(2) 0.0365(5) Uani d . 1 1
C C16 0.6047(3) 0.05929(17) 0.4753(3) 0.0685(9) Uani d . 1 1
H H16A 0.5151 0.0624 0.4109 0.103 Uiso calc R 1 1
H H16B 0.6119 0.0375 0.5529 0.103 Uiso calc R 1 1
H H16C 0.6504 0.0325 0.4410 0.103 Uiso calc R 1 1
C C17 0.6055(3) 0.16999(19) 0.5846(3) 0.0728(9) Uani d . 1 1
H H17A 0.6405 0.2158 0.6044 0.109 Uiso calc R 1 1
H H17B 0.6268 0.1459 0.6647 0.109 Uiso calc R 1 1
H H17C 0.5132 0.1724 0.5322 0.109 Uiso calc R 1 1
C C18 0.8103(2) 0.03309(11) 0.1981(2) 0.0310(5) Uani d . 1 1
C C19 0.8378(2) 0.02503(11) 0.0962(2) 0.0353(5) Uani d . 1 1
H H19 0.9051 0.0498 0.0954 0.042 Uiso calc R 1 1
C C20 0.7654(2) -0.01994(12) -0.0051(2) 0.0379(5) Uani d . 1 1
C C21 0.6656(2) -0.05795(12) -0.0079(2) 0.0348(5) Uani d . 1 1
C C22 0.6402(2) -0.05102(12) 0.0971(2) 0.0339(5) Uani d . 1 1
C C23 0.7111(2) -0.00615(12) 0.1986(2) 0.0329(5) Uani d . 1 1
H H23 0.6926 -0.0021 0.2678 0.039 Uiso calc R 1 1
C C24 0.5090(2) -0.09167(15) 0.1878(3) 0.0520(7) Uani d . 1 1
H H24A 0.5833 -0.1052 0.2678 0.078 Uiso calc R 1 1
H H24B 0.4397 -0.1236 0.1681 0.078 Uiso calc R 1 1
H H24C 0.4825 -0.0462 0.1978 0.078 Uiso calc R 1 1
O O1 1.16091(15) 0.09328(9) 0.50350(16) 0.0475(4) Uani d . 1 1
H H1 1.1050 0.0897 0.5264 0.057 Uiso calc R 1 1
O O2 0.82574(15) 0.18263(9) 0.11431(16) 0.0440(4) Uani d . 1 1
O O3 0.65632(14) 0.15767(9) 0.19490(15) 0.0423(4) Uani d . 1 1
H H3 0.7021 0.1421 0.1654 0.051 Uiso calc R 1 1
O O4 0.99402(16) 0.08135(9) 0.59430(16) 0.0464(4) Uani d . 1 1
O O5 0.59553(16) -0.10130(9) -0.10871(17) 0.0499(5) Uani d . 1 1
H H5A 0.5327 -0.1152 -0.1027 0.060 Uiso calc R 1 1
O O6 0.54020(16) -0.09165(9) 0.08626(16) 0.0461(4) Uani d . 1 1
Br Br1 0.80247(3) -0.027192(18) -0.14649(3) 0.06469(13) Uani d . 1 1

loop_
_atom_site_aniso_label
_atom_site_aniso_U_11
_atom_site_aniso_U_22
_atom_site_aniso_U_33
_atom_site_aniso_U_12
_atom_site_aniso_U_13
_atom_site_aniso_U_23
C1 0.0487(16) 0.076(2) 0.072(2) -0.0183(15) 0.0283(15) 0.0118(16)
C2 0.0609(17) 0.0437(16) 0.0598(18) -0.0099(14) 0.0214(14) -0.0080(13)
C3 0.0372(12) 0.0411(14) 0.0468(14) -0.0109(11) 0.0200(11) -0.0024(11)
C4 0.0404(13) 0.0394(14) 0.0424(13) -0.0010(11) 0.0222(11) 0.0035(10)
C5 0.0335(11) 0.0303(12) 0.0341(12) -0.0008(9) 0.0156(10) -0.0040(9)
C6 0.0285(10) 0.0265(12) 0.0351(12) -0.0011(9) 0.0137(9) -0.0023(9)
C7 0.0341(11) 0.0296(12) 0.0379(12) 0.0008(10) 0.0153(10) -0.0018(10)
C8 0.0280(11) 0.0456(15) 0.0456(14) -0.0060(10) 0.0152(10) -0.0022(11)
C9 0.0280(10) 0.0271(12) 0.0315(11) -0.0016(9) 0.0105(9) 0.0011(9)
C10 0.0311(11) 0.0259(12) 0.0352(12) -0.0065(9) 0.0152(9) -0.0019(9)
C11 0.0303(11) 0.0276(12) 0.0409(13) -0.0081(9) 0.0141(10) -0.0047(9)
C12 0.0352(12) 0.0471(15) 0.0557(16) -0.0010(11) 0.0217(12) -0.0104(12)
C13 0.0421(13) 0.0542(17) 0.0528(15) -0.0160(12) 0.0295(12) -0.0129(12)
C14 0.0467(14) 0.0525(16) 0.0411(14) -0.0143(12) 0.0255(12) -0.0080(11)
C15 0.0379(12) 0.0300(12) 0.0402(13) -0.0094(10) 0.0175(11) -0.0027(10)
C16 0.0684(19) 0.072(2) 0.076(2) -0.0374(17) 0.0432(17) -0.0181(17)
C17 0.0594(18) 0.099(3) 0.078(2) -0.0160(18) 0.0469(17) -0.0260(19)
C18 0.0276(10) 0.0262(12) 0.0342(11) 0.0003(9) 0.0107(9) -0.0006(9)
C19 0.0285(11) 0.0355(13) 0.0424(13) -0.0033(9) 0.0173(10) -0.0054(10)
C20 0.0345(12) 0.0436(14) 0.0375(12) 0.0020(10) 0.0188(10) -0.0048(10)
C21 0.0308(11) 0.0318(12) 0.0350(12) 0.0002(10) 0.0100(10) -0.0054(9)
C22 0.0288(11) 0.0285(12) 0.0398(12) -0.0036(9) 0.0125(10) 0.0015(10)
C23 0.0344(12) 0.0310(12) 0.0331(12) -0.0013(10) 0.0159(10) 0.0014(9)
C24 0.0421(14) 0.0511(17) 0.0687(18) -0.0103(12) 0.0310(13) 0.0051(13)
O1 0.0329(8) 0.0556(11) 0.0452(10) -0.0014(8) 0.0115(8) 0.0117(8)
O2 0.0321(8) 0.0451(10) 0.0447(9) 0.0018(7) 0.0101(7) 0.0096(8)
O3 0.0345(8) 0.0473(10) 0.0418(10) 0.0010(7) 0.0153(7) 0.0044(8)
O4 0.0424(9) 0.0513(11) 0.0361(9) 0.0028(8) 0.0110(8) 0.0070(8)
O5 0.0421(9) 0.0560(11) 0.0485(10) -0.0165(8) 0.0189(8) -0.0213(8)
O6 0.0437(9) 0.0443(10) 0.0461(10) -0.0162(8) 0.0179(8) -0.0066(8)
Br1 0.0637(2) 0.0859(3) 0.0594(2) -0.01735(16) 0.04152(16) -0.02778(15)

loop_
_atom_type_symbol
_atom_type_description
_atom_type_scat_dispersion_real
_atom_type_scat_dispersion_imag
_atom_type_scat_source
C C 0.0033 0.0016 'International Tables Vol C Tables 4.2.6.8 and 6.1.1.4'
H H 0.0000 0.0000 'International Tables Vol C Tables 4.2.6.8 and 6.1.1.4'
O O 0.0106 0.0060 'International Tables Vol C Tables 4.2.6.8 and 6.1.1.4'
Br Br -0.2901 2.4595 'International Tables Vol C Tables 4.2.6.8 and 6.1.1.4'

loop_
_geom_angle_atom_site_label_1
_geom_angle_atom_site_label_2
_geom_angle_atom_site_label_3
_geom_angle
C3 C1 H1A 109.5
C3 C1 H1B 109.5
H1A C1 H1B 109.5
C3 C1 H1C 109.5
H1A C1 H1C 109.5
H1B C1 H1C 109.5
C3 C2 H2A 109.5
C3 C2 H2B 109.5
H2A C2 H2B 109.5
C3 C2 H2C 109.5
H2A C2 H2C 109.5
H2B C2 H2C 109.5
C8 C3 C4 107.66(19)
C8 C3 C2 110.3(2)
C4 C3 C2 110.2(2)
C8 C3 C1 109.7(2)
C4 C3 C1 109.4(2)
C2 C3 C1 109.5(2)
C5 C4 C3 113.19(19)
C5 C4 H4A 108.9
C3 C4 H4A 108.9
C5 C4 H4B 108.9
C3 C4 H4B 108.9
H4A C4 H4B 107.8
O2 C5 C6 122.9(2)
O2 C5 C4 116.1(2)
C6 C5 C4 120.93(19)
C7 C6 C5 118.1(2)
C7 C6 C9 118.84(19)
C5 C6 C9 122.94(18)
O1 C7 C6 123.0(2)
O1 C7 C8 114.75(19)
C6 C7 C8 122.2(2)
C7 C8 C3 114.66(18)
C7 C8 H8A 108.6
C3 C8 H8A 108.6
C7 C8 H8B 108.6
C3 C8 H8B 108.6
H8A C8 H8B 107.6
C6 C9 C10 113.66(17)
C6 C9 C18 115.23(17)
C10 C9 C18 114.48(17)
C6 C9 H9 103.9
C10 C9 H9 103.9
C18 C9 H9 103.9
C11 C10 C15 118.0(2)
C11 C10 C9 123.07(19)
C15 C10 C9 118.96(19)
O3 C11 C10 122.9(2)
O3 C11 C12 115.5(2)
C10 C11 C12 121.6(2)
C11 C12 C13 113.9(2)
C11 C12 H12A 108.8
C13 C12 H12A 108.8
C11 C12 H12B 108.8
C13 C12 H12B 108.8
H12A C12 H12B 107.7
C14 C13 C12 107.49(19)
C14 C13 C16 110.2(2)
C12 C13 C16 111.1(2)
C14 C13 C17 108.8(2)
C12 C13 C17 110.0(2)
C16 C13 C17 109.3(2)
C15 C14 C13 114.1(2)
C15 C14 H14A 108.7
C13 C14 H14A 108.7
C15 C14 H14B 108.7
C13 C14 H14B 108.7
H14A C14 H14B 107.6
O4 C15 C10 122.4(2)
O4 C15 C14 115.3(2)
C10 C15 C14 122.2(2)
C13 C16 H16A 109.5
C13 C16 H16B 109.5
H16A C16 H16B 109.5
C13 C16 H16C 109.5
H16A C16 H16C 109.5
H16B C16 H16C 109.5
C13 C17 H17A 109.5
C13 C17 H17B 109.5
H17A C17 H17B 109.5
C13 C17 H17C 109.5
H17A C17 H17C 109.5
H17B C17 H17C 109.5
C19 C18 C23 118.7(2)
C19 C18 C9 121.83(19)
C23 C18 C9 119.05(19)
C18 C19 C20 120.1(2)
C18 C19 H19 120.0
C20 C19 H19 120.0
C21 C20 C19 122.1(2)
C21 C20 Br1 119.08(17)
C19 C20 Br1 118.78(17)
O5 C21 C20 121.0(2)
O5 C21 C22 121.3(2)
C20 C21 C22 117.6(2)
O6 C22 C23 125.8(2)
O6 C22 C21 113.30(19)
C23 C22 C21 120.9(2)
C22 C23 C18 120.5(2)
C22 C23 H23 119.7
C18 C23 H23 119.7
O6 C24 H24A 109.5
O6 C24 H24B 109.5
H24A C24 H24B 109.5
O6 C24 H24C 109.5
H24A C24 H24C 109.5
H24B C24 H24C 109.5
C7 O1 H1 109.5
C11 O3 H3 109.5
C21 O5 H5A 109.5
C22 O6 C24 118.84(19)

loop_
_geom_bond_atom_site_label_1
_geom_bond_atom_site_label_2
_geom_bond_distance
C1 C3 1.530(3)
C1 H1A 0.9600
C1 H1B 0.9600
C1 H1C 0.9600
C2 C3 1.526(4)
C2 H2A 0.9600
C2 H2B 0.9600
C2 H2C 0.9600
C3 C8 1.522(3)
C3 C4 1.527(3)
C4 C5 1.496(3)
C4 H4A 0.9700
C4 H4B 0.9700
C5 O2 1.282(3)
C5 C6 1.402(3)
C6 C7 1.394(3)
C6 C9 1.520(3)
C7 O1 1.284(3)
C7 C8 1.494(3)
C8 H8A 0.9700
C8 H8B 0.9700
C9 C10 1.521(3)
C9 C18 1.531(3)
C9 H9 0.9800
C10 C11 1.392(3)
C10 C15 1.397(3)
C11 O3 1.284(3)
C11 C12 1.494(3)
C12 C13 1.518(4)
C12 H12A 0.9700
C12 H12B 0.9700
C13 C14 1.517(3)
C13 C16 1.523(4)
C13 C17 1.528(4)
C14 C15 1.497(3)
C14 H14A 0.9700
C14 H14B 0.9700
C15 O4 1.286(3)
C16 H16A 0.9600
C16 H16B 0.9600
C16 H16C 0.9600
C17 H17A 0.9600
C17 H17B 0.9600
C17 H17C 0.9600
C18 C19 1.374(3)
C18 C23 1.393(3)
C19 C20 1.384(3)
C19 H19 0.9300
C20 C21 1.371(3)
C20 Br1 1.891(2)
C21 O5 1.355(3)
C21 C22 1.392(3)
C22 O6 1.369(3)
C22 C23 1.379(3)
C23 H23 0.9300
C24 O6 1.390(3)
C24 H24A 0.9600
C24 H24B 0.9600
C24 H24C 0.9600
O1 H1 0.8200
O3 H3 0.8200
O5 H5A 0.8200

loop_
_geom_hbond_atom_site_label_D
_geom_hbond_atom_site_label_H
_geom_hbond_atom_site_label_A
_geom_hbond_site_symmetry_A
_geom_hbond_distance_DH
_geom_hbond_distance_HA
_geom_hbond_distance_DA
_geom_hbond_angle_DHA
O5 H5A O3 3_655 0.82 2.12 2.852(2) 148.7
O3 H3 O2 . 0.82 1.97 2.615(2) 134.5
O1 H1 O4 . 0.82 1.82 2.640(2) 174.2

loop_
_geom_torsion_atom_site_label_1
_geom_torsion_atom_site_label_2
_geom_torsion_atom_site_label_3
_geom_torsion_atom_site_label_4
_geom_torsion
C8 C3 C4 C5 51.8(3)
C2 C3 C4 C5 -68.5(3)
C1 C3 C4 C5 171.0(2)
C3 C4 C5 O2 145.4(2)
C3 C4 C5 C6 -37.2(3)
O2 C5 C6 C7 -169.1(2)
C4 C5 C6 C7 13.7(3)
O2 C5 C6 C9 7.6(3)
C4 C5 C6 C9 -169.5(2)
C5 C6 C7 O1 172.3(2)
C9 C6 C7 O1 -4.6(3)
C5 C6 C7 C8 -8.7(3)
C9 C6 C7 C8 174.4(2)
O1 C7 C8 C3 -153.3(2)
C6 C7 C8 C3 27.6(3)
C4 C3 C8 C7 -47.4(3)
C2 C3 C8 C7 72.9(3)
C1 C3 C8 C7 -166.4(2)
C7 C6 C9 C10 93.2(2)
C5 C6 C9 C10 -83.6(3)
C7 C6 C9 C18 -131.8(2)
C5 C6 C9 C18 51.4(3)
C6 C9 C10 C11 87.2(2)
C18 C9 C10 C11 -48.1(3)
C6 C9 C10 C15 -91.7(2)
C18 C9 C10 C15 133.0(2)
C15 C10 C11 O3 173.1(2)
C9 C10 C11 O3 -5.7(3)
C15 C10 C11 C12 -5.5(3)
C9 C10 C11 C12 175.6(2)
O3 C11 C12 C13 155.0(2)
C10 C11 C12 C13 -26.3(3)
C11 C12 C13 C14 51.4(3)
C11 C12 C13 C16 -69.2(3)
C11 C12 C13 C17 169.7(2)
C12 C13 C14 C15 -48.5(3)
C16 C13 C14 C15 72.7(3)
C17 C13 C14 C15 -167.5(2)
C11 C10 C15 O4 -170.2(2)
C9 C10 C15 O4 8.7(3)
C11 C10 C15 C14 8.6(3)
C9 C10 C15 C14 -172.5(2)
C13 C14 C15 O4 -160.8(2)
C13 C14 C15 C10 20.3(3)
C6 C9 C18 C19 16.9(3)
C10 C9 C18 C19 151.5(2)
C6 C9 C18 C23 -170.77(19)
C10 C9 C18 C23 -36.2(3)
C23 C18 C19 C20 1.7(3)
C9 C18 C19 C20 174.1(2)
C18 C19 C20 C21 -0.4(3)
C18 C19 C20 Br1 177.86(17)
C19 C20 C21 O5 179.5(2)
Br1 C20 C21 O5 1.3(3)
C19 C20 C21 C22 -1.3(3)
Br1 C20 C21 C22 -179.51(17)
O5 C21 C22 O6 0.0(3)
C20 C21 C22 O6 -179.2(2)
O5 C21 C22 C23 -179.2(2)
C20 C21 C22 C23 1.6(3)
O6 C22 C23 C18 -179.4(2)
C21 C22 C23 C18 -0.2(3)
C19 C18 C23 C22 -1.4(3)
C9 C18 C23 C22 -174.0(2)
C23 C22 O6 C24 -3.6(3)
C21 C22 O6 C24 177.2(2)

loop_
_cod_related_entry_id
_cod_related_entry_database
_cod_related_entry_code
1 ChemSpider 30658095
